data_4128181
loop_
_publ_author_name
'Dub, Pavel A.'
'Matsunami, Asuka'
'Kuwata, Shigeki'
'Kayaki, Yoshihito'

_publ_section_title
;
 Cleavage of N-H Bond of Ammonia via Metal-Ligand Cooperation Enables
 Rational Design of a Conceptually New Noyori-Ikariya Catalyst.
;
_journal_issue 6
_journal_name_full 'Journal of the American Chemical Society'
_journal_page_first 2661
_journal_page_last 2677
_journal_paper_doi 10.1021/jacs.8b12961
_journal_volume 141
_journal_year 2019
_chemical_absolute_configuration rmad
_chemical_formula_moiety 'C30 H29 F4 N3 O2 Ru S'
_chemical_formula_sum 'C30 H29 F4 N3 O2 Ru S'
_chemical_formula_weight 672.70
_space_group_crystal_system orthorhombic
_space_group_IT_number 18
_space_group_name_Hall 'P 2 2ab'
_space_group_name_H-M_alt 'P 21 21 2'
_symmetry_space_group_name_Hall 'P 2 2ab'
_symmetry_space_group_name_H-M 'P 21 21 2'
_atom_sites_solution_hydrogens geom
_atom_sites_solution_primary direct
_atom_sites_solution_secondary difmap
_cell_angle_alpha 90.0000
_cell_angle_beta 90.0000
_cell_angle_gamma 90.0000
_cell_formula_units_Z 4
_cell_length_a 17.110(3)
_cell_length_b 20.318(3)
_cell_length_c 7.9383(13)
_cell_measurement_reflns_used 3582
_cell_measurement_temperature 93
_cell_measurement_theta_max 27.49
_cell_measurement_theta_min 3.00
_cell_volume 2759.7(8)
_computing_cell_refinement CrystalClear
_computing_data_collection 'CrystalClear (Rigaku Inc., 2008)'
_computing_data_reduction CrystalClear
_computing_molecular_graphics 'CrystalStructure 4.2.5'
_computing_publication_material 'CrystalStructure 4.2.5 (Rigaku, 2017)'
_computing_structure_refinement 'SHELXL Version 2014/7 (Sheldrick, 2008)'
_computing_structure_solution 'SIR92 (Altomare, et al., 1994)'
_diffrn_ambient_temperature 93
_diffrn_detector_area_resol_mean 7.111
_diffrn_measured_fraction_theta_full 0.997
_diffrn_measured_fraction_theta_max 0.994
_diffrn_measurement_device_type 'Rigaku Saturn724'
_diffrn_measurement_method \w
_diffrn_radiation_type 'Mo K\a'
_diffrn_radiation_wavelength 0.71075
_diffrn_reflns_av_R_equivalents 0.0657
_diffrn_reflns_Laue_measured_fraction_full 0.997
_diffrn_reflns_Laue_measured_fraction_max 0.994
_diffrn_reflns_limit_h_max 22
_diffrn_reflns_limit_h_min -21
_diffrn_reflns_limit_k_max 26
_diffrn_reflns_limit_k_min -26
_diffrn_reflns_limit_l_max 10
_diffrn_reflns_limit_l_min -9
_diffrn_reflns_number 22907
_diffrn_reflns_point_group_measured_fraction_full 0.998
_diffrn_reflns_point_group_measured_fraction_max 0.992
_diffrn_reflns_theta_full 25.242
_diffrn_reflns_theta_max 27.468
_diffrn_reflns_theta_min 3.001
_diffrn_standards_number 0
_exptl_absorpt_coefficient_mu 0.705
_exptl_absorpt_correction_T_max 0.972
_exptl_absorpt_correction_T_min 0.826
_exptl_absorpt_correction_type multi-scan
_exptl_absorpt_process_details 'REQAB (Rigaku, 1998)'
_exptl_crystal_colour yellow
_exptl_crystal_density_diffrn 1.619
_exptl_crystal_density_method 'not measured'
_exptl_crystal_description prism
_exptl_crystal_F_000 1368.00
_exptl_crystal_size_max 0.100
_exptl_crystal_size_mid 0.070
_exptl_crystal_size_min 0.040
_refine_diff_density_max 1.29
_refine_diff_density_min -0.95
_refine_ls_abs_structure_details
;
 Flack x determined using 2000 quotients [(I+)-(I-)]/[(I+)+(I-)]
 (Parsons, Flack and Wagner, Acta Cryst. B69 (2013) 249-259).
;
_refine_ls_abs_structure_Flack 0.01(2)
_refine_ls_extinction_method none
_refine_ls_goodness_of_fit_ref 1.072
_refine_ls_hydrogen_treatment mixed
_refine_ls_number_parameters 374
_refine_ls_number_reflns 6284
_refine_ls_number_restraints 0
_refine_ls_R_factor_all 0.0639
_refine_ls_R_factor_gt 0.0558
_refine_ls_shift/su_max 0.001
_refine_ls_structure_factor_coef Fsqd
_refine_ls_weighting_details 'w = 1/[\s^2^(Fo^2^)+(0.0299P)^2^+6.3786P] where P=(Fo^2^+2Fc^2^)/3'
_refine_ls_weighting_scheme calc
_refine_ls_wR_factor_gt 0.1014
_refine_ls_wR_factor_ref 0.1060
_reflns_Friedel_coverage 0.765
_reflns_Friedel_fraction_full 0.999
_reflns_Friedel_fraction_max 0.991
_reflns_number_gt 5655
_reflns_number_total 6284
_reflns_threshold_expression F^2^>2.0\s(F^2^)
_cod_data_source_file ja8b12961_si_002.cif
_cod_data_source_block compound10
_cod_database_code 4128181

loop_
_space_group_symop_id
_space_group_symop_operation_xyz
1 +X,+Y,+Z
2 -X,-Y,+Z
3 1/2+X,1/2-Y,-Z
4 1/2-X,1/2+Y,-Z

loop_
_atom_site_label
_atom_site_type_symbol
_atom_site_fract_x
_atom_site_fract_y
_atom_site_fract_z
_atom_site_U_iso_or_equiv
_atom_site_adp_type
_atom_site_occupancy
_atom_site_site_symmetry_order
_atom_site_calc_flag
_atom_site_refinement_flags_posn
_atom_site_refinement_flags_adp
Ru1 Ru 0.34733(3) 0.17625(2) 0.28003(7) 0.01309(13) Uani 1 1 d . .
S1 S 0.29548(10) 0.15017(8) 0.6572(2) 0.0131(3) Uani 1 1 d . .
F1 F 0.2053(3) 0.0548(2) 0.8574(5) 0.0254(10) Uani 1 1 d . .
F2 F 0.0973(2) -0.0333(2) 0.7588(6) 0.0287(11) Uani 1 1 d . .
F3 F 0.0612(2) -0.0438(2) 0.4249(6) 0.0245(10) Uani 1 1 d . .
F4 F 0.1309(2) 0.0345(2) 0.1953(6) 0.0230(10) Uani 1 1 d . .
O1 O 0.3667(3) 0.1121(2) 0.6745(6) 0.0154(11) Uani 1 1 d . .
O2 O 0.2629(3) 0.1774(2) 0.8095(5) 0.0163(9) Uani 1 1 d . .
N1 N 0.2684(3) 0.2525(3) 0.2161(8) 0.0150(11) Uani 1 1 d . .
H1 H 0.2878 0.2755 0.1271 0.018 Uiso 1 1 calc R U
H2 H 0.2220 0.2345 0.1841 0.018 Uiso 1 1 calc R U
N2 N 0.3100(3) 0.2062(3) 0.5213(7) 0.0126(12) Uani 1 1 d . .
N3 N 0.2426(3) 0.1234(3) 0.2766(8) 0.0154(12) Uani 1 1 d . .
H3 H 0.227(4) 0.105(4) 0.157(10) 0.018 Uiso 1 1 d . U
C1 C 0.4164(4) 0.0884(3) 0.2114(10) 0.0156(13) Uani 1 1 d . .
C2 C 0.4533(4) 0.1196(3) 0.3446(9) 0.0141(14) Uani 1 1 d . .
H4 H 0.4657 0.0952 0.4432 0.017 Uiso 1 1 calc R U
C3 C 0.4731(4) 0.1881(3) 0.3361(8) 0.0143(14) Uani 1 1 d . .
H5 H 0.4984 0.2082 0.4295 0.017 Uiso 1 1 calc R U
C4 C 0.4560(4) 0.2263(3) 0.1929(9) 0.0144(14) Uani 1 1 d . .
C5 C 0.4162(4) 0.1928(3) 0.0568(8) 0.0160(15) Uani 1 1 d . .
H6 H 0.4019 0.2174 -0.0403 0.019 Uiso 1 1 calc R U
C6 C 0.3980(4) 0.1259(3) 0.0623(9) 0.0162(15) Uani 1 1 d . .
H7 H 0.3737 0.1052 -0.0314 0.019 Uiso 1 1 calc R U
C7 C 0.3912(4) 0.0172(3) 0.2238(11) 0.0232(16) Uani 1 1 d . .
H8 H 0.3882 0.0043 0.3426 0.035 Uiso 1 1 calc R U
H9 H 0.4293 -0.0107 0.1656 0.035 Uiso 1 1 calc R U
H10 H 0.3397 0.0119 0.1712 0.035 Uiso 1 1 calc R U
C8 C 0.4760(4) 0.2992(3) 0.1757(9) 0.0212(17) Uani 1 1 d . .
H11 H 0.4271 0.3230 0.1437 0.025 Uiso 1 1 calc R U
C9 C 0.5061(4) 0.3295(4) 0.3393(9) 0.0269(17) Uani 1 1 d . .
H12 H 0.5180 0.3761 0.3209 0.040 Uiso 1 1 calc R U
H13 H 0.4660 0.3253 0.4268 0.040 Uiso 1 1 calc R U
H14 H 0.5535 0.3064 0.3751 0.040 Uiso 1 1 calc R U
C10 C 0.5356(5) 0.3093(4) 0.0333(11) 0.031(2) Uani 1 1 d . .
H15 H 0.5155 0.2896 -0.0707 0.046 Uiso 1 1 calc R U
H16 H 0.5441 0.3565 0.0159 0.046 Uiso 1 1 calc R U
H17 H 0.5851 0.2882 0.0638 0.046 Uiso 1 1 calc R U
C11 C 0.2549(4) 0.2984(3) 0.3600(8) 0.0133(13) Uani 1 1 d . .
H18 H 0.3013 0.3280 0.3708 0.016 Uiso 1 1 calc R U
C12 C 0.2472(4) 0.2580(3) 0.5225(9) 0.0151(14) Uani 1 1 d . .
H19 H 0.1948 0.2363 0.5254 0.018 Uiso 1 1 calc R U
C13 C 0.1831(4) 0.3403(3) 0.3292(8) 0.0130(15) Uani 1 1 d . .
C14 C 0.1115(4) 0.3117(3) 0.2939(9) 0.0165(14) Uani 1 1 d . .
H20 H 0.1072 0.2651 0.2927 0.020 Uiso 1 1 calc R U
C15 C 0.0460(4) 0.3493(3) 0.2603(9) 0.0172(15) Uani 1 1 d . .
H21 H -0.0025 0.3289 0.2351 0.021 Uiso 1 1 calc R U
C16 C 0.0523(4) 0.4171(3) 0.2640(9) 0.0169(15) Uani 1 1 d . .
H22 H 0.0077 0.4433 0.2395 0.020 Uiso 1 1 calc R U
C17 C 0.1221(4) 0.4476(3) 0.3026(10) 0.0205(16) Uani 1 1 d . .
H23 H 0.1255 0.4942 0.3051 0.025 Uiso 1 1 calc R U
C18 C 0.1878(4) 0.4091(3) 0.3382(9) 0.0162(14) Uani 1 1 d . .
H24 H 0.2357 0.4296 0.3685 0.019 Uiso 1 1 calc R U
C19 C 0.2549(4) 0.3042(3) 0.6712(8) 0.0141(14) Uani 1 1 d . .
C20 C 0.1895(4) 0.3252(3) 0.7605(8) 0.0171(14) Uani 1 1 d . .
H25 H 0.1395 0.3087 0.7304 0.021 Uiso 1 1 calc R U
C21 C 0.1957(4) 0.3698(3) 0.8932(9) 0.0186(16) Uani 1 1 d . .
H26 H 0.1505 0.3825 0.9546 0.022 Uiso 1 1 calc R U
C22 C 0.2684(5) 0.3956(3) 0.9353(9) 0.0205(16) Uani 1 1 d . .
H27 H 0.2730 0.4268 1.0239 0.025 Uiso 1 1 calc R U
C23 C 0.3351(5) 0.3754(3) 0.8460(9) 0.0211(16) Uani 1 1 d . .
H28 H 0.3850 0.3926 0.8749 0.025 Uiso 1 1 calc R U
C24 C 0.3282(4) 0.3302(3) 0.7155(9) 0.0155(13) Uani 1 1 d . .
H29 H 0.3735 0.3168 0.6554 0.019 Uiso 1 1 calc R U
C25 C 0.2241(4) 0.0944(3) 0.5771(9) 0.0168(15) Uani 1 1 d . .
C26 C 0.1872(4) 0.0528(3) 0.6929(9) 0.0161(15) Uani 1 1 d . .
C27 C 0.1313(4) 0.0074(3) 0.6434(9) 0.0173(15) Uani 1 1 d . .
C28 C 0.1140(4) 0.0022(3) 0.4756(10) 0.0195(16) Uani 1 1 d . .
C29 C 0.1496(5) 0.0411(3) 0.3585(9) 0.0168(14) Uani 1 1 d . .
C30 C 0.2074(4) 0.0884(3) 0.4011(9) 0.0158(15) Uani 1 1 d . .

loop_
_atom_site_aniso_label
_atom_site_aniso_U_11
_atom_site_aniso_U_22
_atom_site_aniso_U_33
_atom_site_aniso_U_23
_atom_site_aniso_U_13
_atom_site_aniso_U_12
Ru1 0.0143(2) 0.0112(2) 0.0138(3) 0.0003(2) -0.0006(2) 0.0009(2)
S1 0.0149(8) 0.0107(7) 0.0136(8) 0.0011(6) -0.0012(7) 0.0010(6)
F1 0.032(3) 0.023(2) 0.021(2) 0.0071(19) -0.001(2) -0.007(2)
F2 0.026(2) 0.023(2) 0.038(3) 0.009(2) 0.005(2) -0.0100(18)
F3 0.019(2) 0.016(2) 0.038(3) -0.0039(19) 0.002(2) -0.0064(17)
F4 0.022(2) 0.020(2) 0.027(3) -0.0011(19) -0.0043(19) -0.0054(16)
O1 0.015(3) 0.012(2) 0.018(3) 0.0034(19) 0.0009(19) 0.0033(18)
O2 0.021(2) 0.013(2) 0.014(2) 0.002(2) 0.0021(19) 0.002(2)
N1 0.015(3) 0.016(3) 0.014(3) 0.001(3) -0.002(3) 0.004(2)
N2 0.013(3) 0.012(3) 0.012(3) 0.005(2) 0.002(2) 0.002(2)
N3 0.017(3) 0.014(3) 0.015(3) 0.003(3) -0.004(3) -0.006(2)
C1 0.015(3) 0.013(3) 0.019(3) -0.001(3) 0.001(3) 0.003(2)
C2 0.008(3) 0.017(3) 0.017(4) 0.001(3) 0.000(3) 0.009(3)
C3 0.008(3) 0.019(4) 0.016(3) -0.001(3) -0.001(3) 0.002(2)
C4 0.008(3) 0.013(3) 0.022(4) 0.003(3) 0.006(3) -0.002(2)
C5 0.018(3) 0.020(4) 0.009(3) 0.002(3) -0.003(3) 0.004(3)
C6 0.022(4) 0.017(3) 0.010(3) -0.002(3) 0.002(3) -0.001(3)
C7 0.025(4) 0.015(3) 0.029(4) 0.002(3) -0.002(4) 0.003(3)
C8 0.018(4) 0.011(3) 0.034(5) 0.001(3) 0.003(3) 0.004(3)
C9 0.025(4) 0.027(4) 0.029(4) -0.002(4) 0.004(3) -0.003(4)
C10 0.033(5) 0.019(4) 0.040(5) 0.001(3) 0.011(4) -0.007(3)
C11 0.014(3) 0.008(3) 0.018(3) -0.001(3) -0.004(3) 0.002(2)
C12 0.015(3) 0.012(3) 0.019(4) -0.005(3) -0.001(3) 0.000(3)
C13 0.015(3) 0.009(3) 0.015(4) 0.003(2) 0.001(3) 0.001(2)
C14 0.016(3) 0.012(3) 0.022(4) -0.002(3) 0.003(3) -0.001(2)
C15 0.015(3) 0.015(3) 0.023(4) 0.001(3) -0.002(3) 0.000(2)
C16 0.018(3) 0.016(3) 0.017(4) 0.003(3) 0.008(3) 0.009(3)
C17 0.025(4) 0.010(3) 0.027(4) 0.000(3) 0.001(3) 0.002(3)
C18 0.018(3) 0.014(3) 0.016(4) -0.003(3) -0.006(3) -0.001(3)
C19 0.017(3) 0.011(3) 0.015(4) -0.001(2) 0.002(3) 0.001(2)
C20 0.020(3) 0.013(3) 0.019(4) 0.005(3) 0.002(3) 0.004(3)
C21 0.023(4) 0.015(3) 0.017(4) 0.000(3) 0.006(3) 0.008(3)
C22 0.036(5) 0.010(3) 0.015(4) -0.002(3) 0.004(3) 0.005(3)
C23 0.027(4) 0.014(3) 0.022(4) 0.004(3) -0.003(3) -0.005(3)
C24 0.020(3) 0.014(3) 0.012(3) -0.003(3) -0.003(3) -0.002(3)
C25 0.019(4) 0.015(3) 0.016(4) 0.003(3) 0.001(3) -0.001(3)
C26 0.021(3) 0.013(3) 0.014(4) 0.004(3) -0.005(3) -0.001(3)
C27 0.020(4) 0.011(3) 0.021(4) 0.006(3) 0.007(3) 0.000(3)
C28 0.018(4) 0.011(3) 0.029(4) -0.003(3) -0.007(3) -0.008(3)
C29 0.017(3) 0.017(3) 0.017(4) -0.005(3) -0.005(3) -0.006(3)
C30 0.015(3) 0.014(3) 0.018(4) 0.002(3) 0.000(3) 0.001(3)

loop_
_atom_type_symbol
_atom_type_description
_atom_type_scat_dispersion_real
_atom_type_scat_dispersion_imag
_atom_type_scat_source
C C 0.0033 0.0016
;
International Tables for Crystallography
(Vol. C, Tables 4.2.6.8 and 6.1.1.4)
;
H H 0.0000 0.0000
;
International Tables for Crystallography
(Vol. C, Table 6.1.1.4)
;
F F 0.0171 0.0103
;
International Tables for Crystallography
(Vol. C, Tables 4.2.6.8 and 6.1.1.4)
;
N N 0.0061 0.0033
;
International Tables for Crystallography
(Vol. C, Tables 4.2.6.8 and 6.1.1.4)
;
O O 0.0106 0.0060
;
International Tables for Crystallography
(Vol. C, Tables 4.2.6.8 and 6.1.1.4)
;
Ru Ru -1.2594 0.8363
;
International Tables for Crystallography
(Vol. C, Tables 4.2.6.8 and 6.1.1.4)
;
S S 0.1246 0.1234
;
International Tables for Crystallography
(Vol. C, Tables 4.2.6.8 and 6.1.1.4)
;

loop_
_geom_angle_atom_site_label_1
_geom_angle_atom_site_label_2
_geom_angle_atom_site_label_3
_geom_angle
N3 Ru1 N2 84.3(2)
N3 Ru1 N1 80.0(2)
N2 Ru1 N1 79.2(2)
N3 Ru1 C5 122.6(3)
N2 Ru1 C5 150.2(2)
N1 Ru1 C5 92.1(2)
N3 Ru1 C6 95.1(3)
N2 Ru1 C6 166.6(2)
N1 Ru1 C6 113.9(3)
C5 Ru1 C6 37.5(3)
N3 Ru1 C1 92.3(2)
N2 Ru1 C1 128.3(2)
N1 Ru1 C1 150.9(3)
C5 Ru1 C1 68.3(3)
C6 Ru1 C1 38.3(3)
N3 Ru1 C2 116.1(2)
N2 Ru1 C2 100.9(2)
N1 Ru1 C2 164.0(2)
C5 Ru1 C2 79.8(3)
C6 Ru1 C2 67.3(3)
C1 Ru1 C2 36.5(2)
N3 Ru1 C3 153.3(2)
N2 Ru1 C3 94.6(2)
N1 Ru1 C3 126.1(2)
C5 Ru1 C3 67.4(3)
C6 Ru1 C3 79.9(3)
C1 Ru1 C3 67.5(2)
C2 Ru1 C3 37.9(2)
N3 Ru1 C4 161.0(3)
N2 Ru1 C4 113.7(2)
N1 Ru1 C4 97.1(2)
C5 Ru1 C4 38.5(3)
C6 Ru1 C4 68.8(3)
C1 Ru1 C4 81.1(2)
C2 Ru1 C4 68.0(3)
C3 Ru1 C4 37.0(2)
O2 S1 O1 116.8(3)
O2 S1 N2 110.8(3)
O1 S1 N2 108.4(3)
O2 S1 C25 106.2(3)
O1 S1 C25 105.6(3)
N2 S1 C25 108.7(3)
C11 N1 Ru1 111.9(4)
C11 N1 H1 109.2
Ru1 N1 H1 109.2
C11 N1 H2 109.2
Ru1 N1 H2 109.2
H1 N1 H2 107.9
C12 N2 S1 112.7(4)
C12 N2 Ru1 115.1(4)
S1 N2 Ru1 117.2(3)
C30 N3 Ru1 129.7(5)
C30 N3 H3 111(4)
Ru1 N3 H3 114(4)
C2 C1 C6 119.0(6)
C2 C1 C7 121.1(7)
C6 C1 C7 119.7(6)
C2 C1 Ru1 71.7(4)
C6 C1 Ru1 70.1(4)
C7 C1 Ru1 127.2(5)
C1 C2 C3 121.0(6)
C1 C2 Ru1 71.7(4)
C3 C2 Ru1 71.1(4)
C1 C2 H4 119.5
C3 C2 H4 119.5
Ru1 C2 H4 130.3
C4 C3 C2 121.6(6)
C4 C3 Ru1 72.2(4)
C2 C3 Ru1 71.0(4)
C4 C3 H5 119.2
C2 C3 H5 119.2
Ru1 C3 H5 130.3
C3 C4 C5 116.2(6)
C3 C4 C8 124.1(6)
C5 C4 C8 119.7(6)
C3 C4 Ru1 70.8(4)
C5 C4 Ru1 68.0(4)
C8 C4 Ru1 131.2(5)
C6 C5 C4 122.7(6)
C6 C5 Ru1 72.5(4)
C4 C5 Ru1 73.5(4)
C6 C5 H6 118.7
C4 C5 H6 118.7
Ru1 C5 H6 127.5
C5 C6 C1 119.4(6)
C5 C6 Ru1 70.0(4)
C1 C6 Ru1 71.6(4)
C5 C6 H7 120.3
C1 C6 H7 120.3
Ru1 C6 H7 130.7
C1 C7 H8 109.5
C1 C7 H9 109.5
H8 C7 H9 109.5
C1 C7 H10 109.5
H8 C7 H10 109.5
H9 C7 H10 109.5
C9 C8 C4 113.0(6)
C9 C8 C10 110.5(6)
C4 C8 C10 110.2(6)
C9 C8 H11 107.7
C4 C8 H11 107.7
C10 C8 H11 107.7
C8 C9 H12 109.5
C8 C9 H13 109.5
H12 C9 H13 109.5
C8 C9 H14 109.5
H12 C9 H14 109.5
H13 C9 H14 109.5
C8 C10 H15 109.5
C8 C10 H16 109.5
H15 C10 H16 109.5
C8 C10 H17 109.5
H15 C10 H17 109.5
H16 C10 H17 109.5
N1 C11 C13 110.7(5)
N1 C11 C12 108.8(5)
C13 C11 C12 111.6(6)
N1 C11 H18 108.6
C13 C11 H18 108.6
C12 C11 H18 108.6
N2 C12 C19 112.2(6)
N2 C12 C11 107.9(5)
C19 C12 C11 108.4(5)
N2 C12 H19 109.4
C19 C12 H19 109.4
C11 C12 H19 109.4
C14 C13 C18 118.6(6)
C14 C13 C11 121.0(6)
C18 C13 C11 120.4(6)
C15 C14 C13 121.6(6)
C15 C14 H20 119.2
C13 C14 H20 119.2
C14 C15 C16 119.0(6)
C14 C15 H21 120.5
C16 C15 H21 120.5
C17 C16 C15 121.3(6)
C17 C16 H22 119.4
C15 C16 H22 119.4
C16 C17 C18 119.4(6)
C16 C17 H23 120.3
C18 C17 H23 120.3
C17 C18 C13 120.1(6)
C17 C18 H24 120.0
C13 C18 H24 120.0
C20 C19 C24 118.3(6)
C20 C19 C12 121.2(6)
C24 C19 C12 120.4(6)
C19 C20 C21 121.6(6)
C19 C20 H25 119.2
C21 C20 H25 119.2
C22 C21 C20 119.6(6)
C22 C21 H26 120.2
C20 C21 H26 120.2
C21 C22 C23 119.7(7)
C21 C22 H27 120.2
C23 C22 H27 120.2
C24 C23 C22 120.0(7)
C24 C23 H28 120.0
C22 C23 H28 120.0
C23 C24 C19 120.8(6)
C23 C24 H29 119.6
C19 C24 H29 119.6
C26 C25 C30 120.1(6)
C26 C25 S1 117.3(5)
C30 C25 S1 122.6(5)
F1 C26 C27 117.1(6)
F1 C26 C25 121.1(6)
C27 C26 C25 121.8(7)
F2 C27 C28 121.0(6)
F2 C27 C26 120.5(6)
C28 C27 C26 118.4(6)
F3 C28 C29 119.5(6)
F3 C28 C27 119.0(6)
C29 C28 C27 121.5(6)
F4 C29 C28 119.6(6)
F4 C29 C30 117.6(6)
C28 C29 C30 122.7(6)
N3 C30 C29 119.3(6)
N3 C30 C25 125.4(6)
C29 C30 C25 115.4(6)

loop_
_geom_bond_atom_site_label_1
_geom_bond_atom_site_label_2
_geom_bond_distance
Ru1 N3 2.090(5)
Ru1 N2 2.109(6)
Ru1 N1 2.116(5)
Ru1 C5 2.155(7)
Ru1 C6 2.188(7)
Ru1 C1 2.208(6)
Ru1 C2 2.208(6)
Ru1 C3 2.210(6)
Ru1 C4 2.229(6)
S1 O2 1.442(5)
S1 O1 1.450(5)
S1 N2 1.589(6)
S1 C25 1.784(7)
F1 C26 1.343(8)
F2 C27 1.363(7)
F3 C28 1.361(7)
F4 C29 1.341(8)
N1 C11 1.493(8)
N1 H1 0.9100
N1 H2 0.9100
N2 C12 1.503(8)
N3 C30 1.358(9)
N3 H3 1.05(8)
C1 C2 1.385(10)
C1 C6 1.443(10)
C1 C7 1.513(8)
C2 C3 1.435(9)
C2 H4 0.9500
C3 C4 1.408(9)
C3 H5 0.9500
C4 C5 1.447(9)
C4 C8 1.525(9)
C5 C6 1.396(10)
C5 H6 0.9500
C6 H7 0.9500
C7 H8 0.9800
C7 H9 0.9800
C7 H10 0.9800
C8 C9 1.526(10)
C8 C10 1.535(10)
C8 H11 1.0000
C9 H12 0.9800
C9 H13 0.9800
C9 H14 0.9800
C10 H15 0.9800
C10 H16 0.9800
C10 H17 0.9800
C11 C13 1.514(9)
C11 C12 1.534(10)
C11 H18 1.0000
C12 C19 1.514(9)
C12 H19 1.0000
C13 C14 1.385(8)
C13 C18 1.402(9)
C14 C15 1.382(9)
C14 H20 0.9500
C15 C16 1.382(9)
C15 H21 0.9500
C16 C17 1.378(9)
C16 H22 0.9500
C17 C18 1.398(9)
C17 H23 0.9500
C18 H24 0.9500
C19 C20 1.390(9)
C19 C24 1.406(9)
C20 C21 1.394(10)
C20 H25 0.9500
C21 C22 1.391(11)
C21 H26 0.9500
C22 C23 1.404(10)
C22 H27 0.9500
C23 C24 1.389(9)
C23 H28 0.9500
C24 H29 0.9500
C25 C26 1.399(10)
C25 C30 1.430(10)
C26 C27 1.386(9)
C27 C28 1.368(10)
C28 C29 1.364(10)
C29 C30 1.420(9)

loop_
_geom_hbond_atom_site_label_D
_geom_hbond_atom_site_label_H
_geom_hbond_atom_site_label_A
_geom_hbond_distance_DA
_geom_hbond_distance_DH
_geom_hbond_distance_HA
_geom_hbond_angle_DHA
_geom_hbond_publ_flag
N3 H3 F4 2.706(7) 1.05(8) 2.21(7) 107(5) no

loop_
_geom_torsion_atom_site_label_1
_geom_torsion_atom_site_label_2
_geom_torsion_atom_site_label_3
_geom_torsion_atom_site_label_4
_geom_torsion
O2 S1 N2 C12 -37.2(5)
O1 S1 N2 C12 -166.6(4)
C25 S1 N2 C12 79.1(5)
O2 S1 N2 Ru1 -174.2(3)
O1 S1 N2 Ru1 56.4(4)
C25 S1 N2 Ru1 -58.0(4)
C6 C1 C2 C3 0.1(10)
C7 C1 C2 C3 -176.4(6)
Ru1 C1 C2 C3 -53.4(5)
C6 C1 C2 Ru1 53.6(6)
C7 C1 C2 Ru1 -122.9(6)
C1 C2 C3 C4 -0.1(10)
Ru1 C2 C3 C4 -53.8(6)
C1 C2 C3 Ru1 53.7(6)
C2 C3 C4 C5 1.1(9)
Ru1 C3 C4 C5 -52.1(5)
C2 C3 C4 C8 -179.5(6)
Ru1 C3 C4 C8 127.3(6)
C2 C3 C4 Ru1 53.2(5)
C3 C4 C5 C6 -2.4(10)
C8 C4 C5 C6 178.2(6)
Ru1 C4 C5 C6 -55.8(6)
C3 C4 C5 Ru1 53.5(5)
C8 C4 C5 Ru1 -125.9(6)
C4 C5 C6 C1 2.5(10)
Ru1 C5 C6 C1 -53.8(6)
C4 C5 C6 Ru1 56.3(6)
C2 C1 C6 C5 -1.3(10)
C7 C1 C6 C5 175.2(6)
Ru1 C1 C6 C5 53.0(6)
C2 C1 C6 Ru1 -54.4(6)
C7 C1 C6 Ru1 122.2(6)
C3 C4 C8 C9 -8.3(9)
C5 C4 C8 C9 171.0(6)
Ru1 C4 C8 C9 85.3(8)
C3 C4 C8 C10 115.7(7)
C5 C4 C8 C10 -64.9(8)
Ru1 C4 C8 C10 -150.6(6)
Ru1 N1 C11 C13 -164.3(4)
Ru1 N1 C11 C12 -41.4(6)
S1 N2 C12 C19 75.3(6)
Ru1 N2 C12 C19 -146.7(5)
S1 N2 C12 C11 -165.3(4)
Ru1 N2 C12 C11 -27.3(6)
N1 C11 C12 N2 43.6(7)
C13 C11 C12 N2 166.0(5)
N1 C11 C12 C19 165.3(5)
C13 C11 C12 C19 -72.3(7)
N1 C11 C13 C14 54.9(9)
C12 C11 C13 C14 -66.4(8)
N1 C11 C13 C18 -126.0(7)
C12 C11 C13 C18 112.7(7)
C18 C13 C14 C15 2.9(11)
C11 C13 C14 C15 -178.0(7)
C13 C14 C15 C16 -0.7(11)
C14 C15 C16 C17 -0.9(11)
C15 C16 C17 C18 0.2(11)
C16 C17 C18 C13 2.1(11)
C14 C13 C18 C17 -3.6(11)
C11 C13 C18 C17 177.3(7)
N2 C12 C19 C20 -138.9(6)
C11 C12 C19 C20 102.1(7)
N2 C12 C19 C24 45.2(8)
C11 C12 C19 C24 -73.9(8)
C24 C19 C20 C21 -1.3(10)
C12 C19 C20 C21 -177.3(6)
C19 C20 C21 C22 1.8(10)
C20 C21 C22 C23 -1.3(10)
C21 C22 C23 C24 0.6(10)
C22 C23 C24 C19 -0.1(10)
C20 C19 C24 C23 0.5(10)
C12 C19 C24 C23 176.5(6)
O2 S1 C25 C26 -43.3(6)
O1 S1 C25 C26 81.3(6)
N2 S1 C25 C26 -162.5(5)
O2 S1 C25 C30 140.4(6)
O1 S1 C25 C30 -94.9(6)
N2 S1 C25 C30 21.2(7)
C30 C25 C26 F1 176.1(6)
S1 C25 C26 F1 -0.3(10)
C30 C25 C26 C27 -3.2(11)
S1 C25 C26 C27 -179.6(5)
F1 C26 C27 F2 -0.5(10)
C25 C26 C27 F2 178.9(6)
F1 C26 C27 C28 -177.3(6)
C25 C26 C27 C28 2.1(11)
F2 C27 C28 F3 1.0(10)
C26 C27 C28 F3 177.8(6)
F2 C27 C28 C29 -177.8(7)
C26 C27 C28 C29 -1.0(11)
F3 C28 C29 F4 1.3(11)
C27 C28 C29 F4 -179.9(7)
F3 C28 C29 C30 -177.6(6)
C27 C28 C29 C30 1.2(12)
Ru1 N3 C30 C29 -161.4(5)
Ru1 N3 C30 C25 17.9(10)
F4 C29 C30 N3 -1.7(10)
C28 C29 C30 N3 177.2(7)
F4 C29 C30 C25 178.9(6)
C28 C29 C30 C25 -2.2(11)
C26 C25 C30 N3 -176.2(7)
S1 C25 C30 N3 -0.1(10)
C26 C25 C30 C29 3.2(10)
S1 C25 C30 C29 179.3(5)
